data_7718676
loop_
_publ_author_name
'Gavrikov, Andrey V.'
'Ilyukhin, Andrey B.'
'Buzoverov, Mikhail E.'
'Babeshkin, Konstantin A.'
'Timokhina, Elena N.'
'Breslavskaya, Natalia N.'
'Vasilyev, Pavel N.'
'Efimov, Nikolay N.'

_publ_section_title
;
 Interactions between well-isolated Dy<sup>3+</sup> ions considerably
 contribute to the demagnetization of a mononuclear
 acetylacetonate-pyrazinate complex.
;
_journal_issue 24
_journal_name_full 'Dalton transactions (Cambridge, England : 2003)'
_journal_page_first 9615
_journal_page_last 9630
_journal_paper_doi 10.1039/d5dt00749f
_journal_volume 54
_journal_year 2025
_chemical_formula_moiety 'C27 H25 Dy N4 O6'
_chemical_formula_sum 'C27 H25 Dy N4 O6'
_chemical_formula_weight 664.01
_space_group_IT_number 14
_space_group_name_Hall '-P 2yn'
_space_group_name_H-M_alt 'P 1 21/n 1'
_symmetry_cell_setting monoclinic
_symmetry_Int_Tables_number 14
_symmetry_space_group_name_Hall '-P 2yn'
_symmetry_space_group_name_H-M 'P 1 21/n 1'
_atom_sites_solution_hydrogens geom
_atom_sites_solution_primary direct
_audit_conform_dict_location ftp://ftp.iucr.org/pub/cif_core.dic
_audit_conform_dict_name cif_core.dic
_audit_conform_dict_version 2.4.3
_audit_creation_date 2021-01-02T12:21:51-00:00
_audit_creation_method 'WinGX routine CIF_UPDATE'
_audit_update_record
;
2024-06-25 deposited with the CCDC.	2025-05-09 downloaded from the CCDC.
;
_cell_angle_alpha 90
_cell_angle_beta 102.1743(11)
_cell_angle_gamma 90
_cell_formula_units_Z 4
_cell_length_a 12.9262(5)
_cell_length_b 14.8199(5)
_cell_length_c 13.7408(6)
_cell_measurement_reflns_used 9956
_cell_measurement_temperature 150(2)
_cell_measurement_theta_max 30.55
_cell_measurement_theta_min 2.8
_cell_volume 2573.06(17)
_computing_cell_refinement 'Bruker SAINT'
_computing_data_collection 'Bruker APEX3'
_computing_data_reduction 'Bruker SAINT'
_computing_molecular_graphics 'Bruker SHELXTL'
_computing_publication_material 'Bruker SHELXTL'
_computing_structure_refinement 'SHELXL-2018/3 (Sheldrick, 2018)'
_computing_structure_solution 'SHELXS-2018 (Sheldrick, 2015)'
_diffrn_ambient_temperature 150(2)
_diffrn_measured_fraction_theta_full 0.998
_diffrn_measured_fraction_theta_max 0.998
_diffrn_measurement_device_type 'Bruker AXS D8 VENTURE PHOTON III C14 IuS 3.0'
_diffrn_measurement_method '\w scans'
_diffrn_radiation_monochromator graphite
_diffrn_radiation_type MoK\a
_diffrn_radiation_wavelength 0.71073
_diffrn_reflns_av_R_equivalents 0.0829
_diffrn_reflns_av_unetI/netI 0.0482
_diffrn_reflns_Laue_measured_fraction_full 0.998
_diffrn_reflns_Laue_measured_fraction_max 0.998
_diffrn_reflns_limit_h_max 14
_diffrn_reflns_limit_h_min -16
_diffrn_reflns_limit_k_max 17
_diffrn_reflns_limit_k_min -18
_diffrn_reflns_limit_l_max 17
_diffrn_reflns_limit_l_min -17
_diffrn_reflns_number 22450
_diffrn_reflns_point_group_measured_fraction_full 0.998
_diffrn_reflns_point_group_measured_fraction_max 0.998
_diffrn_reflns_theta_full 25.242
_diffrn_reflns_theta_max 27.1
_diffrn_reflns_theta_min 2.046
_diffrn_standards_number 0
_exptl_absorpt_coefficient_mu 2.954
_exptl_absorpt_correction_T_max 1
_exptl_absorpt_correction_T_min 0.9103
_exptl_absorpt_correction_type multi-scan
_exptl_absorpt_process_details
;
 SADABS 2016/2: Krause, L., Herbst-Irmer, R., Sheldrick G.M. & Stalke D.,
 J. Appl. Cryst. 48 (2015) 3-10
;
_exptl_crystal_colour yellow
_exptl_crystal_density_diffrn 1.714
_exptl_crystal_description plate
_exptl_crystal_F_000 1316
_exptl_crystal_preparation 'Magnetic properties'
_exptl_crystal_size_max 0.28
_exptl_crystal_size_mid 0.28
_exptl_crystal_size_min 0.12
_refine_diff_density_max 2.264
_refine_diff_density_min -1.751
_refine_diff_density_rms 0.117
_refine_ls_extinction_method none
_refine_ls_goodness_of_fit_ref 1.173
_refine_ls_hydrogen_treatment constr
_refine_ls_matrix_type full
_refine_ls_number_parameters 343
_refine_ls_number_reflns 5662
_refine_ls_number_restraints 0
_refine_ls_restrained_S_all 1.173
_refine_ls_R_factor_all 0.0325
_refine_ls_R_factor_gt 0.0299
_refine_ls_shift/su_max 0.001
_refine_ls_shift/su_mean 0
_refine_ls_structure_factor_coef Fsqd
_refine_ls_weighting_details 'w=1/[\s^2^(Fo^2^)+(0.0100P)^2^+4.0000P] where P=(Fo^2^+2Fc^2^)/3'
_refine_ls_weighting_scheme calc
_refine_ls_wR_factor_gt 0.0715
_refine_ls_wR_factor_ref 0.0726
_reflns_Friedel_coverage 0
_reflns_number_gt 5194
_reflns_number_total 5662
_reflns_threshold_expression 'I > 2\s(I)'
_cod_data_source_file d5dt00749f2.cif
_cod_data_source_block 1
_cod_depositor_comments 'Adding full bibliography for 7718676--7718680.cif.'
_cod_original_sg_symbol_H-M 'P 21/n'
_cod_database_code 7718676
_shelx_estimated_absorpt_t_min 0.492
_shelx_estimated_absorpt_t_max 0.718

loop_
_symmetry_equiv_pos_as_xyz
'x, y, z'
'-x+1/2, y+1/2, -z+1/2'
'-x, -y, -z'
'x-1/2, -y-1/2, z-1/2'

loop_
_atom_site_label
_atom_site_type_symbol
_atom_site_fract_x
_atom_site_fract_y
_atom_site_fract_z
_atom_site_U_iso_or_equiv
_atom_site_adp_type
_atom_site_occupancy
_atom_site_site_symmetry_order
_atom_site_calc_flag
_atom_site_refinement_flags_posn
_atom_site_refinement_flags_adp
_atom_site_refinement_flags_occupancy
_atom_site_disorder_assembly
_atom_site_disorder_group
Dy1 Dy 0.11559(2) 0.26749(2) 0.41684(2) 0.01555(6) Uani 1 1 d . . . . .
O1 O 0.2313(2) 0.14846(16) 0.41648(18) 0.0248(5) Uani 1 1 d . . . . .
O2 O 0.3552(3) 0.0810(2) 0.3518(3) 0.0622(11) Uani 1 1 d . . . . .
O3 O 0.16759(19) 0.22480(14) 0.58317(17) 0.0193(5) Uani 1 1 d . . . . .
O4 O 0.19184(18) 0.39294(14) 0.50059(16) 0.0207(5) Uani 1 1 d . . . . .
O5 O 0.0737(2) 0.21068(16) 0.25367(17) 0.0240(5) Uani 1 1 d . . . . .
O6 O 0.03221(19) 0.38201(15) 0.31851(17) 0.0228(5) Uani 1 1 d . . . . .
N1 N 0.2789(2) 0.30853(19) 0.3503(2) 0.0242(6) Uani 1 1 d . . . . .
N2 N 0.4718(3) 0.3363(3) 0.2975(3) 0.0419(9) Uani 1 1 d . . . . .
N3 N -0.0371(2) 0.30432(17) 0.5017(2) 0.0191(5) Uani 1 1 d . . . . .
N4 N -0.0180(2) 0.14324(17) 0.41593(19) 0.0168(5) Uani 1 1 d . . . . .
C1 C 0.3447(3) 0.2398(2) 0.3463(3) 0.0260(8) Uani 1 1 d . . . . .
C2 C 0.4410(3) 0.2544(3) 0.3190(3) 0.0358(9) Uani 1 1 d . . . . .
H2A H 0.486061 0.204361 0.315598 0.043 Uiso 1 1 calc R U . . .
C3 C 0.4060(4) 0.4034(3) 0.3014(3) 0.0413(11) Uani 1 1 d . . . . .
H3A H 0.425642 0.462768 0.286324 0.05 Uiso 1 1 calc R U . . .
C4 C 0.3085(3) 0.3899(3) 0.3272(3) 0.0361(9) Uani 1 1 d . . . . .
H4A H 0.262546 0.439741 0.328175 0.043 Uiso 1 1 calc R U . . .
C5 C 0.3090(3) 0.1474(3) 0.3738(3) 0.0288(8) Uani 1 1 d . . . . .
C6 C 0.2307(3) 0.2069(3) 0.7561(3) 0.0276(8) Uani 1 1 d . . . . .
H6A H 0.26635 0.243559 0.812614 0.041 Uiso 1 1 calc R U . . .
H6B H 0.162401 0.186052 0.767898 0.041 Uiso 1 1 calc R U . . .
H6C H 0.274857 0.154613 0.748725 0.041 Uiso 1 1 calc R U . . .
C7 C 0.2128(3) 0.2628(2) 0.6623(2) 0.0182(6) Uani 1 1 d . . . . .
C8 C 0.2489(3) 0.3527(2) 0.6696(2) 0.0224(7) Uani 1 1 d . . . . .
H8A H 0.281708 0.37477 0.733588 0.027 Uiso 1 1 calc R U . . .
C9 C 0.2398(3) 0.4112(2) 0.5895(2) 0.0190(6) Uani 1 1 d . . . . .
C10 C 0.2884(3) 0.5043(2) 0.6055(3) 0.0297(8) Uani 1 1 d . . . . .
H10A H 0.323 0.511557 0.675717 0.045 Uiso 1 1 calc R U . . .
H10B H 0.340761 0.511587 0.563925 0.045 Uiso 1 1 calc R U . . .
H10C H 0.232842 0.549947 0.587286 0.045 Uiso 1 1 calc R U . . .
C11 C 0.0000(3) 0.1717(3) 0.0871(3) 0.0321(8) Uani 1 1 d . . . . .
H11A H -0.044742 0.199347 0.028171 0.048 Uiso 1 1 calc R U . . .
H11B H 0.068423 0.155192 0.072242 0.048 Uiso 1 1 calc R U . . .
H11C H -0.034865 0.117404 0.105436 0.048 Uiso 1 1 calc R U . . .
C12 C 0.0171(3) 0.2382(2) 0.1729(3) 0.0209(7) Uani 1 1 d . . . . .
C13 C -0.0286(3) 0.3235(2) 0.1567(3) 0.0273(8) Uani 1 1 d . . . . .
H13A H -0.07002 0.336463 0.09249 0.033 Uiso 1 1 calc R U . . .
C14 C -0.0175(3) 0.3914(2) 0.2291(3) 0.0213(7) Uani 1 1 d . . . . .
C15 C -0.0663(3) 0.4823(2) 0.2008(3) 0.0308(8) Uani 1 1 d . . . . .
H15A H -0.102323 0.481679 0.130458 0.046 Uiso 1 1 calc R U . . .
H15B H -0.117523 0.496019 0.242027 0.046 Uiso 1 1 calc R U . . .
H15C H -0.010751 0.528493 0.21127 0.046 Uiso 1 1 calc R U . . .
C16 C -0.0449(3) 0.3835(2) 0.5458(2) 0.0221(7) Uani 1 1 d . . . . .
H16A H 0.003754 0.429892 0.538958 0.027 Uiso 1 1 calc R U . . .
C17 C -0.1214(3) 0.4014(2) 0.6015(3) 0.0257(7) Uani 1 1 d . . . . .
H17A H -0.123754 0.458466 0.63241 0.031 Uiso 1 1 calc R U . . .
C18 C -0.1926(3) 0.3356(2) 0.6110(3) 0.0245(7) Uani 1 1 d . . . . .
H18A H -0.245828 0.347051 0.647681 0.029 Uiso 1 1 calc R U . . .
C19 C -0.1871(3) 0.2506(2) 0.5662(3) 0.0208(7) Uani 1 1 d . . . . .
C20 C -0.2564(3) 0.1770(2) 0.5749(3) 0.0243(7) Uani 1 1 d . . . . .
H20A H -0.310556 0.185368 0.61125 0.029 Uiso 1 1 calc R U . . .
C21 C -0.2466(3) 0.0961(2) 0.5328(3) 0.0232(7) Uani 1 1 d . . . . .
H21A H -0.29289 0.04818 0.540834 0.028 Uiso 1 1 calc R U . . .
C22 C -0.1667(2) 0.0817(2) 0.4758(2) 0.0179(6) Uani 1 1 d . . . . .
C23 C -0.1521(3) -0.0015(2) 0.4309(2) 0.0196(6) Uani 1 1 d . . . . .
H23A H -0.19688 -0.051153 0.436622 0.023 Uiso 1 1 calc R U . . .
C24 C -0.0731(3) -0.0103(2) 0.3792(2) 0.0187(6) Uani 1 1 d . . . . .
H24A H -0.063234 -0.065646 0.347389 0.022 Uiso 1 1 calc R U . . .
C25 C -0.0071(3) 0.0636(2) 0.3738(2) 0.0187(6) Uani 1 1 d . . . . .
H25A H 0.048132 0.056784 0.338519 0.022 Uiso 1 1 calc R U . . .
C26 C -0.0970(2) 0.1523(2) 0.4660(2) 0.0154(6) Uani 1 1 d . . . . .
C27 C -0.1070(3) 0.2385(2) 0.5122(2) 0.0165(6) Uani 1 1 d . . . . .

loop_
_atom_site_aniso_label
_atom_site_aniso_U_11
_atom_site_aniso_U_22
_atom_site_aniso_U_33
_atom_site_aniso_U_23
_atom_site_aniso_U_13
_atom_site_aniso_U_12
Dy1 0.02121(9) 0.01305(9) 0.01135(8) -0.00001(5) 0.00106(6) -0.00237(5)
O1 0.0327(13) 0.0229(12) 0.0205(11) 0.0036(10) 0.0095(10) 0.0034(10)
O2 0.080(3) 0.0344(17) 0.093(3) 0.0144(18) 0.066(2) 0.0187(16)
O3 0.0235(12) 0.0174(11) 0.0148(11) 0.0015(8) -0.0007(10) -0.0017(8)
O4 0.0290(12) 0.0168(11) 0.0143(10) 0.0000(9) 0.0000(10) -0.0039(9)
O5 0.0339(14) 0.0232(12) 0.0129(10) -0.0025(9) 0.0007(10) -0.0026(10)
O6 0.0313(13) 0.0167(11) 0.0181(11) 0.0031(9) 0.0003(10) -0.0008(9)
N1 0.0317(16) 0.0224(15) 0.0215(14) -0.0026(12) 0.0121(13) -0.0097(12)
N2 0.046(2) 0.046(2) 0.040(2) -0.0110(17) 0.0234(17) -0.0203(17)
N3 0.0261(14) 0.0128(12) 0.0164(12) 0.0001(10) -0.0001(11) 0.0019(11)
N4 0.0234(14) 0.0129(12) 0.0126(12) 0.0001(10) 0.0002(11) -0.0030(10)
C1 0.0294(19) 0.0299(19) 0.0214(17) -0.0045(14) 0.0115(16) -0.0055(14)
C2 0.034(2) 0.042(2) 0.035(2) -0.0067(18) 0.0171(19) -0.0064(17)
C3 0.057(3) 0.033(2) 0.043(2) -0.0083(18) 0.030(2) -0.022(2)
C4 0.051(3) 0.027(2) 0.037(2) -0.0013(16) 0.024(2) -0.0081(17)
C5 0.033(2) 0.0288(19) 0.0263(18) 0.0017(15) 0.0109(16) 0.0028(15)
C6 0.0342(19) 0.0285(18) 0.0178(16) 0.0064(14) 0.0002(15) -0.0073(15)
C7 0.0185(15) 0.0210(16) 0.0147(15) 0.0014(12) 0.0021(13) 0.0010(12)
C8 0.0275(17) 0.0232(17) 0.0138(14) -0.0029(13) -0.0015(13) -0.0044(13)
C9 0.0218(16) 0.0156(15) 0.0183(15) -0.0046(12) 0.0017(13) -0.0012(12)
C10 0.043(2) 0.0166(16) 0.0238(17) -0.0011(14) -0.0066(16) -0.0070(15)
C11 0.036(2) 0.041(2) 0.0173(16) -0.0076(15) 0.0021(15) -0.0052(17)
C12 0.0223(16) 0.0263(17) 0.0146(15) 0.0003(13) 0.0049(13) -0.0083(13)
C13 0.0263(18) 0.036(2) 0.0165(15) 0.0024(14) -0.0034(14) -0.0009(15)
C14 0.0168(15) 0.0236(17) 0.0228(16) 0.0054(13) 0.0025(13) -0.0053(12)
C15 0.0269(19) 0.0283(19) 0.033(2) 0.0108(16) -0.0031(16) 0.0032(15)
C16 0.0276(17) 0.0129(15) 0.0231(16) -0.0004(13) -0.0011(14) 0.0010(13)
C17 0.0320(19) 0.0162(16) 0.0262(17) -0.0041(14) -0.0004(15) 0.0075(13)
C18 0.0274(18) 0.0241(17) 0.0206(16) -0.0028(14) 0.0021(14) 0.0094(14)
C19 0.0235(17) 0.0190(15) 0.0185(15) 0.0014(13) 0.0012(14) 0.0051(13)
C20 0.0221(17) 0.0264(18) 0.0247(17) 0.0018(14) 0.0057(14) 0.0030(13)
C21 0.0224(17) 0.0221(17) 0.0247(17) 0.0036(13) 0.0042(14) -0.0023(13)
C22 0.0202(16) 0.0152(15) 0.0160(14) 0.0026(12) -0.0013(12) 0.0002(12)
C23 0.0230(16) 0.0131(14) 0.0186(15) 0.0029(12) -0.0045(13) -0.0025(12)
C24 0.0242(16) 0.0131(14) 0.0159(14) -0.0021(12) -0.0025(12) -0.0005(12)
C25 0.0230(16) 0.0175(15) 0.0145(14) -0.0016(12) 0.0014(13) -0.0008(12)
C26 0.0179(15) 0.0129(14) 0.0131(13) 0.0015(11) -0.0017(12) 0.0013(11)
C27 0.0197(16) 0.0149(15) 0.0129(14) 0.0022(11) -0.0015(13) 0.0012(11)

loop_
_atom_type_symbol
_atom_type_description
_atom_type_scat_dispersion_real
_atom_type_scat_dispersion_imag
_atom_type_scat_source
C C 0.0033 0.0016 'International Tables Vol C Tables 4.2.6.8 and 6.1.1.4'
H H 0 0 'International Tables Vol C Tables 4.2.6.8 and 6.1.1.4'
N N 0.0061 0.0033 'International Tables Vol C Tables 4.2.6.8 and 6.1.1.4'
O O 0.0106 0.006 'International Tables Vol C Tables 4.2.6.8 and 6.1.1.4'
Dy Dy -0.1892 4.4098 'International Tables Vol C Tables 4.2.6.8 and 6.1.1.4'

loop_
_geom_angle_atom_site_label_1
_geom_angle_atom_site_label_2
_geom_angle_atom_site_label_3
_geom_angle
_geom_angle_site_symmetry_1
_geom_angle_site_symmetry_3
_geom_angle_publ_flag
O6 Dy1 O4 78.16(8) . . ?
O6 Dy1 O1 141.92(9) . . ?
O4 Dy1 O1 114.13(9) . . ?
O6 Dy1 O3 141.44(8) . . ?
O4 Dy1 O3 73.96(8) . . ?
O1 Dy1 O3 75.06(8) . . ?
O6 Dy1 O5 73.60(8) . . ?
O4 Dy1 O5 139.17(8) . . ?
O1 Dy1 O5 75.14(9) . . ?
O3 Dy1 O5 143.11(8) . . ?
O6 Dy1 N4 107.53(8) . . ?
O4 Dy1 N4 144.53(8) . . ?
O1 Dy1 N4 83.44(9) . . ?
O3 Dy1 N4 82.08(8) . . ?
O5 Dy1 N4 73.38(8) . . ?
O6 Dy1 N1 86.22(9) . . ?
O4 Dy1 N1 71.67(9) . . ?
O1 Dy1 N1 66.14(9) . . ?
O3 Dy1 N1 109.12(9) . . ?
O5 Dy1 N1 77.56(9) . . ?
N4 Dy1 N1 142.33(9) . . ?
O6 Dy1 N3 78.36(8) . . ?
O4 Dy1 N3 83.66(8) . . ?
O1 Dy1 N3 136.57(8) . . ?
O3 Dy1 N3 72.61(8) . . ?
O5 Dy1 N3 117.88(9) . . ?
N4 Dy1 N3 64.16(9) . . ?
N1 Dy1 N3 153.17(9) . . ?
C5 O1 Dy1 126.0(2) . . ?
C7 O3 Dy1 135.6(2) . . ?
C9 O4 Dy1 136.2(2) . . ?
C12 O5 Dy1 134.3(2) . . ?
C14 O6 Dy1 137.0(2) . . ?
C4 N1 C1 117.8(3) . . ?
C4 N1 Dy1 127.4(3) . . ?
C1 N1 Dy1 114.6(2) . . ?
C3 N2 C2 117.0(3) . . ?
C16 N3 C27 117.9(3) . . ?
C16 N3 Dy1 122.4(2) . . ?
C27 N3 Dy1 119.4(2) . . ?
C25 N4 C26 117.9(3) . . ?
C25 N4 Dy1 120.9(2) . . ?
C26 N4 Dy1 120.95(19) . . ?
N1 C1 C2 120.4(3) . . ?
N1 C1 C5 116.6(3) . . ?
C2 C1 C5 122.9(3) . . ?
N2 C2 C1 121.9(4) . . ?
N2 C2 H2A 119 . . ?
C1 C2 H2A 119 . . ?
N2 C3 C4 121.8(4) . . ?
N2 C3 H3A 119.1 . . ?
C4 C3 H3A 119.1 . . ?
N1 C4 C3 121.0(4) . . ?
N1 C4 H4A 119.5 . . ?
C3 C4 H4A 119.5 . . ?
O2 C5 O1 127.1(4) . . ?
O2 C5 C1 118.3(3) . . ?
O1 C5 C1 114.6(3) . . ?
C7 C6 H6A 109.5 . . ?
C7 C6 H6B 109.5 . . ?
H6A C6 H6B 109.5 . . ?
C7 C6 H6C 109.5 . . ?
H6A C6 H6C 109.5 . . ?
H6B C6 H6C 109.5 . . ?
O3 C7 C8 124.9(3) . . ?
O3 C7 C6 116.9(3) . . ?
C8 C7 C6 118.1(3) . . ?
C9 C8 C7 124.3(3) . . ?
C9 C8 H8A 117.8 . . ?
C7 C8 H8A 117.8 . . ?
O4 C9 C8 124.7(3) . . ?
O4 C9 C10 115.8(3) . . ?
C8 C9 C10 119.4(3) . . ?
C9 C10 H10A 109.5 . . ?
C9 C10 H10B 109.5 . . ?
H10A C10 H10B 109.5 . . ?
C9 C10 H10C 109.5 . . ?
H10A C10 H10C 109.5 . . ?
H10B C10 H10C 109.5 . . ?
C12 C11 H11A 109.5 . . ?
C12 C11 H11B 109.5 . . ?
H11A C11 H11B 109.5 . . ?
C12 C11 H11C 109.5 . . ?
H11A C11 H11C 109.5 . . ?
H11B C11 H11C 109.5 . . ?
O5 C12 C13 125.6(3) . . ?
O5 C12 C11 115.8(3) . . ?
C13 C12 C11 118.6(3) . . ?
C12 C13 C14 124.2(3) . . ?
C12 C13 H13A 117.9 . . ?
C14 C13 H13A 117.9 . . ?
O6 C14 C13 124.4(3) . . ?
O6 C14 C15 116.7(3) . . ?
C13 C14 C15 119.0(3) . . ?
C14 C15 H15A 109.5 . . ?
C14 C15 H15B 109.5 . . ?
H15A C15 H15B 109.5 . . ?
C14 C15 H15C 109.5 . . ?
H15A C15 H15C 109.5 . . ?
H15B C15 H15C 109.5 . . ?
N3 C16 C17 123.1(3) . . ?
N3 C16 H16A 118.5 . . ?
C17 C16 H16A 118.5 . . ?
C18 C17 C16 119.1(3) . . ?
C18 C17 H17A 120.5 . . ?
C16 C17 H17A 120.5 . . ?
C17 C18 C19 119.9(3) . . ?
C17 C18 H18A 120 . . ?
C19 C18 H18A 120 . . ?
C27 C19 C18 117.0(3) . . ?
C27 C19 C20 119.4(3) . . ?
C18 C19 C20 123.6(3) . . ?
C21 C20 C19 121.6(3) . . ?
C21 C20 H20A 119.2 . . ?
C19 C20 H20A 119.2 . . ?
C20 C21 C22 120.6(3) . . ?
C20 C21 H21A 119.7 . . ?
C22 C21 H21A 119.7 . . ?
C26 C22 C23 117.5(3) . . ?
C26 C22 C21 119.4(3) . . ?
C23 C22 C21 123.1(3) . . ?
C24 C23 C22 119.7(3) . . ?
C24 C23 H23A 120.2 . . ?
C22 C23 H23A 120.2 . . ?
C23 C24 C25 118.8(3) . . ?
C23 C24 H24A 120.6 . . ?
C25 C24 H24A 120.6 . . ?
N4 C25 C24 123.3(3) . . ?
N4 C25 H25A 118.4 . . ?
C24 C25 H25A 118.4 . . ?
N4 C26 C22 122.9(3) . . ?
N4 C26 C27 117.3(3) . . ?
C22 C26 C27 119.8(3) . . ?
N3 C27 C19 123.1(3) . . ?
N3 C27 C26 117.7(3) . . ?
C19 C27 C26 119.2(3) . . ?

loop_
_geom_bond_atom_site_label_1
_geom_bond_atom_site_label_2
_geom_bond_distance
_geom_bond_site_symmetry_2
_geom_bond_publ_flag
Dy1 O6 2.292(2) . ?
Dy1 O4 2.297(2) . ?
Dy1 O1 2.314(2) . ?
Dy1 O3 2.330(2) . ?
Dy1 O5 2.349(2) . ?
Dy1 N4 2.523(3) . ?
Dy1 N1 2.545(3) . ?
Dy1 N3 2.554(3) . ?
O1 C5 1.265(4) . ?
O2 C5 1.222(5) . ?
O3 C7 1.255(4) . ?
O4 C9 1.277(4) . ?
O5 C12 1.262(4) . ?
O6 C14 1.268(4) . ?
N1 C4 1.323(5) . ?
N1 C1 1.335(5) . ?
N2 C3 1.317(6) . ?
N2 C2 1.330(5) . ?
N3 C16 1.334(4) . ?
N3 C27 1.358(4) . ?
N4 C25 1.334(4) . ?
N4 C26 1.353(4) . ?
C1 C2 1.391(5) . ?
C1 C5 1.518(5) . ?
C2 H2A 0.95 . ?
C3 C4 1.395(6) . ?
C3 H3A 0.95 . ?
C4 H4A 0.95 . ?
C6 C7 1.508(4) . ?
C6 H6A 0.98 . ?
C6 H6B 0.98 . ?
C6 H6C 0.98 . ?
C7 C8 1.409(4) . ?
C8 C9 1.386(5) . ?
C8 H8A 0.95 . ?
C9 C10 1.512(4) . ?
C10 H10A 0.98 . ?
C10 H10B 0.98 . ?
C10 H10C 0.98 . ?
C11 C12 1.517(5) . ?
C11 H11A 0.98 . ?
C11 H11B 0.98 . ?
C11 H11C 0.98 . ?
C12 C13 1.393(5) . ?
C13 C14 1.401(5) . ?
C13 H13A 0.95 . ?
C14 C15 1.504(5) . ?
C15 H15A 0.98 . ?
C15 H15B 0.98 . ?
C15 H15C 0.98 . ?
C16 C17 1.397(5) . ?
C16 H16A 0.95 . ?
C17 C18 1.366(5) . ?
C17 H17A 0.95 . ?
C18 C19 1.411(5) . ?
C18 H18A 0.95 . ?
C19 C27 1.406(5) . ?
C19 C20 1.432(5) . ?
C20 C21 1.349(5) . ?
C20 H20A 0.95 . ?
C21 C22 1.437(5) . ?
C21 H21A 0.95 . ?
C22 C26 1.405(4) . ?
C22 C23 1.409(4) . ?
C23 C24 1.369(5) . ?
C23 H23A 0.95 . ?
C24 C25 1.400(4) . ?
C24 H24A 0.95 . ?
C25 H25A 0.95 . ?
C26 C27 1.445(4) . ?
